data_4330581
loop_
_publ_author_name
'Romain Gautier'
'Kenneth R. Poeppelmeier'

_publ_contact_author_address
;Department of Chemistry
Northwestern University
Evanston, Illinois 60208-3113
USA
;
_publ_contact_author_email krp@northwestern.edu
_publ_contact_author_name 'Poeppelmeier, Kenneth'
_publ_contact_author_phone '(708) 491-3505'
_publ_section_title
;
 Preservation of Chirality and Polarity between Chiral and Polar Building
 Units in the Solid State
;
_journal_name_full 'Inorganic Chemistry'
_journal_page_first 10613
_journal_page_last 10618
_journal_paper_doi 10.1021/ic300847t
_journal_volume 51
_journal_year 2012
_chemical_compound_source 'synthesis as described'
_chemical_formula_moiety 'C20 H20 N4 O2 Zn, F6 Zr, H2 O, 2(O)'
_chemical_formula_sum 'C20 H22 F6 N4 O5 Zn Zr'
_chemical_formula_weight 669.01
_space_group_IT_number 14
_symmetry_cell_setting monoclinic
_symmetry_Int_Tables_number 14
_symmetry_space_group_name_Hall '-P 2ybc'
_symmetry_space_group_name_H-M 'P 1 21/c 1'
_atom_sites_solution_hydrogens geom
_atom_sites_solution_primary direct
_atom_sites_solution_secondary difmap
_audit_conform_dict_location ftp://ftp.iucr.org/pub/cif_core.dic
_audit_conform_dict_name cif_core.dic
_audit_conform_dict_version 2.4
_audit_creation_date 2011-05-30T16:40:03-00:00
_audit_creation_method 'WinGX routine CIF_UPDATE'
_cell_angle_alpha 90
_cell_angle_beta 105.561(2)
_cell_angle_gamma 90
_cell_formula_units_Z 4
_cell_length_a 14.8700(5)
_cell_length_b 13.7295(5)
_cell_length_c 13.1071(5)
_cell_measurement_reflns_used 5204
_cell_measurement_temperature 100(2)
_cell_measurement_theta_max 25.9131
_cell_measurement_theta_min 2.8383
_cell_measurement_wavelength 0.71073
_cell_volume 2577.83(16)
_computing_cell_refinement 'SAINT V7.68A integration software'
_computing_data_collection 'Bruker APEX2 software'
_computing_data_reduction 'SORTAV (Blessing, 1995)'
_computing_molecular_graphics 'Ortep-3 for Windows (Farrugia, 1997)'
_computing_publication_material 'WinGX publication routines (Farrugia, 1999)'
_computing_structure_refinement 'SHELXL-97 (Sheldrick, 1997)'
_diffrn_ambient_temperature 100(2)
_diffrn_detector 'APEX-II CCD'
_diffrn_measured_fraction_theta_full 0.998
_diffrn_measured_fraction_theta_max 0.998
_diffrn_measurement_device '\k-geometry diffractometer'
_diffrn_measurement_device_type 'Bruker APEX-II'
_diffrn_measurement_method '\f or \w oscillation scans'
_diffrn_orient_matrix_type 'x-axis to radiation source'
_diffrn_orient_matrix_UB_11 0.07471
_diffrn_orient_matrix_UB_12 -0.195392E-1
_diffrn_orient_matrix_UB_13 0.308007E-1
_diffrn_orient_matrix_UB_21 0.201796E-1
_diffrn_orient_matrix_UB_22 0.701156E-1
_diffrn_orient_matrix_UB_23 0.109279E-1
_diffrn_orient_matrix_UB_31 -0.16836E-1
_diffrn_orient_matrix_UB_32 -0.266502E-2
_diffrn_orient_matrix_UB_33 0.616855E-1
_diffrn_radiation_monochromator graphite
_diffrn_radiation_probe x-ray
_diffrn_radiation_type MoK\a
_diffrn_radiation_wavelength 0.71069
_diffrn_reflns_av_R_equivalents 0.0603
_diffrn_reflns_av_unetI/netI 0.0827
_diffrn_reflns_limit_h_max 21
_diffrn_reflns_limit_h_min -11
_diffrn_reflns_limit_k_max 19
_diffrn_reflns_limit_k_min -19
_diffrn_reflns_limit_l_max 16
_diffrn_reflns_limit_l_min -18
_diffrn_reflns_number 30722
_diffrn_reflns_theta_full 30.52
_diffrn_reflns_theta_max 30.52
_diffrn_reflns_theta_min 2.05
_diffrn_source 'sealed x-ray tube'
_exptl_absorpt_coefficient_mu 1.416
_exptl_absorpt_correction_T_max 0.746
_exptl_absorpt_correction_T_min 0.674
_exptl_absorpt_correction_type multi-scan
_exptl_absorpt_process_details
;
SADABS-2008/1 - Bruker AXS area detector scaling and absorption correction
;
_exptl_crystal_colour blue
_exptl_crystal_density_diffrn 1.724
_exptl_crystal_description block
_exptl_crystal_F_000 1336
_exptl_crystal_size_max 0.15
_exptl_crystal_size_mid 0.075
_exptl_crystal_size_min 0.07
_refine_diff_density_max 1.123
_refine_diff_density_min -0.857
_refine_diff_density_rms 0.114
_refine_ls_extinction_method none
_refine_ls_goodness_of_fit_ref 1.008
_refine_ls_hydrogen_treatment mixed
_refine_ls_matrix_type full
_refine_ls_number_parameters 352
_refine_ls_number_reflns 7861
_refine_ls_number_restraints 6
_refine_ls_restrained_S_all 1.007
_refine_ls_R_factor_all 0.1053
_refine_ls_R_factor_gt 0.0496
_refine_ls_shift/su_max 0.001
_refine_ls_shift/su_mean 0
_refine_ls_structure_factor_coef Fsqd
_refine_ls_weighting_details 'calc w=1/[\s^2^(Fo^2^)+(0.0376P)^2^+2.3973P] where P=(Fo^2^+2Fc^2^)/3'
_refine_ls_weighting_scheme calc
_refine_ls_wR_factor_gt 0.0908
_refine_ls_wR_factor_ref 0.1069
_reflns_number_gt 4884
_reflns_number_total 7861
_reflns_threshold_expression >2sigma(I)
_cod_data_source_file ic300847t_si_001_2.cif
_cod_data_source_block rg24f_0m
_cod_original_sg_symbol_H-M 'P 21/c'
_cod_database_code 4330581

loop_
_symmetry_equiv_pos_as_xyz
'x, y, z'
'-x, y+1/2, -z+1/2'
'-x, -y, -z'
'x, -y-1/2, z-1/2'

loop_
_atom_site_label
_atom_site_type_symbol
_atom_site_fract_x
_atom_site_fract_y
_atom_site_fract_z
_atom_site_U_iso_or_equiv
_atom_site_adp_type
_atom_site_occupancy
_atom_site_symmetry_multiplicity
_atom_site_calc_flag
_atom_site_refinement_flags
Zr1 Zr 0.30054(2) -0.31708(2) 0.90928(3) 0.02218(9) Uani 1 1 d .
Zn1 Zn 0.73827(3) -0.07196(3) 0.90558(3) 0.02056(10) Uani 1 1 d .
F1 F 0.40657(15) -0.23088(17) 0.90389(19) 0.0442(6) Uani 1 1 d .
F2 F 0.19137(16) -0.39845(17) 0.91265(19) 0.0436(6) Uani 1 1 d .
F3 F 0.22858(15) -0.19712(16) 0.92834(18) 0.0417(6) Uani 1 1 d .
F4 F 0.24825(16) -0.30339(17) 0.75163(16) 0.0412(6) Uani 1 1 d .
F5 F 0.37075(15) -0.43407(16) 0.88300(18) 0.0424(6) Uani 1 1 d .
F6 F 0.35024(18) -0.33148(17) 1.06496(17) 0.0488(7) Uani 1 1 d .
OW1 O 0.63296(17) -0.0694(2) 0.7624(2) 0.0319(6) Uani 1 1 d D
HW1A H 0.626(3) -0.0212(18) 0.725(3) 0.038 Uiso 1 1 d D
HW1B H 0.5875(18) -0.104(2) 0.760(3) 0.038 Uiso 1 1 d D
OW2 O 0.7394(2) 0.07997(19) 0.9053(2) 0.0313(6) Uani 1 1 d D
HW2A H 0.743(3) 0.116(2) 0.857(2) 0.038 Uiso 1 1 d D
HW2B H 0.755(3) 0.115(2) 0.958(2) 0.038 Uiso 1 1 d D
OW3 O 0.48236(17) -0.1809(2) 0.7482(2) 0.0323(6) Uani 1 1 d D
HW3A H 0.463(3) -0.194(3) 0.799(2) 0.039 Uiso 1 1 d D
HW3B H 0.4381(19) -0.178(3) 0.696(2) 0.039 Uiso 1 1 d D
OW4 O 0.0539(3) -0.4135(4) 1.0142(3) 0.1055(16) Uani 1 1 d .
OW5 O 0.2002(3) -0.1061(3) 0.6919(4) 0.1193(19) Uani 1 1 d .
N2 N 0.84513(19) -0.0932(2) 0.8281(2) 0.0233(6) Uani 1 1 d .
N3 N 0.71521(19) -0.2286(2) 0.9129(2) 0.0235(6) Uani 1 1 d .
N4 N 0.64911(18) -0.0835(2) 1.0065(2) 0.0222(6) Uani 1 1 d .
N1 N 0.86328(19) -0.0824(2) 1.0361(2) 0.0274(7) Uani 1 1 d .
C1 C 0.8678(3) -0.0721(3) 1.1386(3) 0.0364(9) Uani 1 1 d .
H1 H 0.8148 -0.0516 1.1575 0.055 Uiso 1 1 calc R
C19 C 0.5715(3) -0.0205(3) 1.1304(3) 0.0336(9) Uani 1 1 d .
H19 H 0.5555 0.0329 1.1655 0.05 Uiso 1 1 calc R
C17 C 0.5704(3) -0.1901(3) 1.0968(3) 0.0331(9) Uani 1 1 d .
H17 H 0.5528 -0.2531 1.109 0.05 Uiso 1 1 calc R
C7 C 1.0024(3) -0.1461(3) 0.8502(4) 0.0414(11) Uani 1 1 d .
H7 H 1.06 -0.1643 0.8943 0.062 Uiso 1 1 calc R
C20 C 0.6232(2) -0.0086(3) 1.0583(3) 0.0281(8) Uani 1 1 d .
H20 H 0.641 0.054 1.045 0.042 Uiso 1 1 calc R
C10 C 0.8326(3) -0.0942(3) 0.7229(3) 0.0301(8) Uani 1 1 d .
H10 H 0.7744 -0.0768 0.6795 0.045 Uiso 1 1 calc R
C14 C 0.6286(3) -0.3504(3) 0.9745(3) 0.0367(10) Uani 1 1 d .
H14 H 0.5855 -0.3667 1.0117 0.055 Uiso 1 1 calc R
C18 C 0.5440(3) -0.1131(3) 1.1492(3) 0.0369(10) Uani 1 1 d .
H18 H 0.5082 -0.1233 1.1966 0.055 Uiso 1 1 calc R
C4 C 1.0228(3) -0.1316(3) 1.0835(4) 0.0419(11) Uani 1 1 d .
H4 H 1.075 -0.1524 1.0634 0.063 Uiso 1 1 calc R
C9 C 0.9017(3) -0.1198(3) 0.6765(4) 0.0411(10) Uani 1 1 d .
H9 H 0.8912 -0.1189 0.6033 0.062 Uiso 1 1 calc R
C12 C 0.7297(3) -0.3956(3) 0.8690(3) 0.0373(10) Uani 1 1 d .
H12 H 0.7576 -0.4426 0.8365 0.056 Uiso 1 1 calc R
C11 C 0.7508(3) -0.2987(3) 0.8637(3) 0.0303(8) Uani 1 1 d .
H11 H 0.7916 -0.2808 0.8242 0.045 Uiso 1 1 calc R
C8 C 0.9868(3) -0.1468(3) 0.7415(4) 0.0478(12) Uani 1 1 d .
H8 H 1.0344 -0.1657 0.712 0.072 Uiso 1 1 calc R
C2 C 0.9482(3) -0.0906(3) 1.2176(3) 0.0444(11) Uani 1 1 d .
H2 H 0.9493 -0.0831 1.2884 0.067 Uiso 1 1 calc R
C13 C 0.6659(3) -0.4213(3) 0.9240(3) 0.0419(11) Uani 1 1 d .
H13 H 0.6484 -0.486 0.9269 0.063 Uiso 1 1 calc R
C3 C 1.0263(3) -0.1202(3) 1.1901(4) 0.0499(13) Uani 1 1 d .
H3 H 1.0814 -0.1326 1.2421 0.075 Uiso 1 1 calc R
C6 C 0.9300(2) -0.1177(3) 0.8920(3) 0.0288(8) Uani 1 1 d .
C5 C 0.9395(2) -0.1115(3) 1.0075(3) 0.0294(9) Uani 1 1 d .
C16 C 0.6230(2) -0.1738(3) 1.0260(3) 0.0240(7) Uani 1 1 d .
C15 C 0.6559(2) -0.2540(3) 0.9692(3) 0.0255(8) Uani 1 1 d .

loop_
_atom_site_aniso_label
_atom_site_aniso_U_11
_atom_site_aniso_U_22
_atom_site_aniso_U_33
_atom_site_aniso_U_23
_atom_site_aniso_U_13
_atom_site_aniso_U_12
Zr1 0.02457(16) 0.02177(18) 0.01821(16) -0.00376(14) 0.00230(12) -0.00364(14)
Zn1 0.01889(18) 0.0224(2) 0.0193(2) 0.00084(16) 0.00317(15) 0.00028(16)
F1 0.0402(13) 0.0434(15) 0.0506(16) -0.0071(12) 0.0147(11) -0.0170(11)
F2 0.0440(13) 0.0421(15) 0.0480(15) -0.0118(11) 0.0178(11) -0.0206(11)
F3 0.0358(12) 0.0327(14) 0.0489(15) -0.0106(11) -0.0021(11) 0.0092(10)
F4 0.0569(15) 0.0424(15) 0.0204(12) -0.0015(10) 0.0036(10) 0.0019(11)
F5 0.0430(13) 0.0361(14) 0.0436(14) -0.0137(11) 0.0037(11) 0.0072(11)
F6 0.0757(17) 0.0374(15) 0.0221(12) -0.0037(10) -0.0061(11) 0.0001(13)
OW1 0.0262(13) 0.0360(17) 0.0287(15) 0.0105(12) -0.0012(11) -0.0073(12)
OW2 0.0485(16) 0.0217(15) 0.0250(14) -0.0001(11) 0.0120(13) -0.0029(13)
OW3 0.0243(13) 0.0443(17) 0.0265(15) -0.0035(13) 0.0039(11) -0.0030(13)
OW4 0.090(3) 0.160(5) 0.078(3) -0.030(3) 0.042(3) -0.033(3)
OW5 0.112(4) 0.081(3) 0.190(5) 0.065(3) 0.084(4) 0.013(3)
N2 0.0206(13) 0.0200(15) 0.0306(17) 0.0021(12) 0.0090(12) 0.0008(12)
N3 0.0262(15) 0.0224(16) 0.0190(15) -0.0015(12) 0.0010(12) -0.0009(12)
N4 0.0218(13) 0.0228(16) 0.0216(15) 0.0021(12) 0.0054(12) -0.0015(12)
N1 0.0231(14) 0.0277(17) 0.0262(16) 0.0018(13) -0.0024(12) -0.0023(13)
C1 0.034(2) 0.040(2) 0.026(2) 0.0002(18) -0.0075(16) -0.0068(18)
C19 0.035(2) 0.038(2) 0.030(2) -0.0013(17) 0.0126(17) 0.0047(18)
C17 0.038(2) 0.036(2) 0.028(2) 0.0019(17) 0.0125(17) -0.0086(18)
C7 0.028(2) 0.020(2) 0.080(4) 0.006(2) 0.021(2) 0.0026(16)
C20 0.0286(18) 0.026(2) 0.029(2) -0.0026(15) 0.0066(16) -0.0005(15)
C10 0.039(2) 0.023(2) 0.032(2) -0.0013(16) 0.0161(17) -0.0024(16)
C14 0.054(3) 0.030(2) 0.026(2) 0.0049(16) 0.0103(19) -0.0082(19)
C18 0.039(2) 0.049(3) 0.025(2) -0.0001(18) 0.0139(18) -0.009(2)
C4 0.0222(18) 0.032(2) 0.062(3) 0.018(2) -0.0056(19) -0.0027(17)
C9 0.055(3) 0.028(2) 0.051(3) -0.0022(19) 0.032(2) -0.002(2)
C12 0.055(3) 0.026(2) 0.026(2) -0.0034(16) 0.0033(19) 0.0039(19)
C11 0.039(2) 0.025(2) 0.027(2) -0.0026(15) 0.0074(16) 0.0013(16)
C8 0.053(3) 0.026(2) 0.083(4) -0.005(2) 0.049(3) -0.002(2)
C2 0.046(2) 0.034(2) 0.037(2) 0.0115(18) -0.0164(19) -0.014(2)
C13 0.073(3) 0.021(2) 0.028(2) 0.0030(16) 0.006(2) -0.007(2)
C3 0.033(2) 0.033(2) 0.064(3) 0.022(2) -0.022(2) -0.0106(19)
C6 0.0247(17) 0.0156(18) 0.048(2) 0.0042(16) 0.0134(17) -0.0025(14)
C5 0.0183(16) 0.0202(19) 0.045(2) 0.0087(16) -0.0005(16) -0.0035(14)
C16 0.0239(16) 0.026(2) 0.0190(17) 0.0034(14) 0.0009(13) -0.0032(15)
C15 0.0305(18) 0.025(2) 0.0176(18) 0.0047(14) -0.0002(14) -0.0062(15)

loop_
_atom_type_symbol
_atom_type_description
_atom_type_scat_dispersion_real
_atom_type_scat_dispersion_imag
_atom_type_scat_source
C C 0.0033 0.0016 'International Tables Vol C Tables 4.2.6.8 and 6.1.1.4'
N N 0.0061 0.0033 'International Tables Vol C Tables 4.2.6.8 and 6.1.1.4'
O O 0.0106 0.006 'International Tables Vol C Tables 4.2.6.8 and 6.1.1.4'
F F 0.0171 0.0103 'International Tables Vol C Tables 4.2.6.8 and 6.1.1.4'
Zn Zn 0.2839 1.4301 'International Tables Vol C Tables 4.2.6.8 and 6.1.1.4'
Zr Zr -2.9673 0.5597 'International Tables Vol C Tables 4.2.6.8 and 6.1.1.4'
H H 0 0 'International Tables Vol C Tables 4.2.6.8 and 6.1.1.4'

loop_
_geom_angle_atom_site_label_1
_geom_angle_atom_site_label_2
_geom_angle_atom_site_label_3
_geom_angle
F2 Zr1 F6 90.13(10)
F2 Zr1 F1 177.66(10)
F6 Zr1 F1 90.90(10)
F2 Zr1 F5 91.13(10)
F6 Zr1 F5 91.69(10)
F1 Zr1 F5 90.94(10)
F2 Zr1 F4 88.99(10)
F6 Zr1 F4 179.10(10)
F1 Zr1 F4 89.97(10)
F5 Zr1 F4 88.50(9)
F2 Zr1 F3 89.58(9)
F6 Zr1 F3 91.01(10)
F1 Zr1 F3 88.31(10)
F5 Zr1 F3 177.21(10)
F4 Zr1 F3 88.81(9)
OW2 Zn1 OW1 89.22(11)
OW2 Zn1 N4 94.75(11)
OW1 Zn1 N4 96.79(10)
OW2 Zn1 N2 97.42(11)
OW1 Zn1 N2 92.81(11)
N4 Zn1 N2 164.59(11)
OW2 Zn1 N1 93.56(11)
OW1 Zn1 N1 169.69(11)
N4 Zn1 N1 92.88(11)
N2 Zn1 N1 76.99(11)
OW2 Zn1 N3 170.48(11)
OW1 Zn1 N3 88.11(10)
N4 Zn1 N3 76.51(11)
N2 Zn1 N3 91.83(11)
N1 Zn1 N3 90.67(11)
Zn1 OW1 HW1A 120(3)
Zn1 OW1 HW1B 116(3)
HW1A OW1 HW1B 119(4)
Zn1 OW2 HW2A 128(3)
Zn1 OW2 HW2B 126(3)
HW2A OW2 HW2B 103(4)
HW3A OW3 HW3B 109(4)
C10 N2 C6 118.9(3)
C10 N2 Zn1 125.3(2)
C6 N2 Zn1 115.5(2)
C15 N3 C11 118.7(3)
C15 N3 Zn1 114.5(2)
C11 N3 Zn1 126.7(2)
C16 N4 C20 118.2(3)
C16 N4 Zn1 116.7(2)
C20 N4 Zn1 124.8(2)
C1 N1 C5 119.6(3)
C1 N1 Zn1 126.0(3)
C5 N1 Zn1 114.1(2)
N1 C1 C2 122.3(4)
N1 C1 H1 118.9
C2 C1 H1 118.9
C18 C19 C20 118.6(4)
C18 C19 H19 120.7
C20 C19 H19 120.7
C18 C17 C16 120.0(4)
C18 C17 H17 120
C16 C17 H17 120
C8 C7 C6 118.4(4)
C8 C7 H7 120.8
C6 C7 H7 120.8
N4 C20 C19 122.9(4)
N4 C20 H20 118.5
C19 C20 H20 118.5
N2 C10 C9 122.9(4)
N2 C10 H10 118.5
C9 C10 H10 118.5
C13 C14 C15 119.2(4)
C13 C14 H14 120.4
C15 C14 H14 120.4
C17 C18 C19 118.8(4)
C17 C18 H18 120.6
C19 C18 H18 120.6
C3 C4 C5 118.8(4)
C3 C4 H4 120.6
C5 C4 H4 120.6
C8 C9 C10 118.0(4)
C8 C9 H9 121
C10 C9 H9 121
C11 C12 C13 118.1(4)
C11 C12 H12 120.9
C13 C12 H12 120.9
N3 C11 C12 123.1(4)
N3 C11 H11 118.5
C12 C11 H11 118.5
C9 C8 C7 120.7(4)
C9 C8 H8 119.7
C7 C8 H8 119.7
C3 C2 C1 119.0(4)
C3 C2 H2 120.5
C1 C2 H2 120.5
C14 C13 C12 119.5(4)
C14 C13 H13 120.2
C12 C13 H13 120.2
C2 C3 C4 119.5(4)
C2 C3 H3 120.3
C4 C3 H3 120.3
N2 C6 C7 121.1(4)
N2 C6 C5 115.7(3)
C7 C6 C5 123.2(4)
N1 C5 C4 120.9(4)
N1 C5 C6 116.4(3)
C4 C5 C6 122.7(4)
N4 C16 C17 121.4(3)
N4 C16 C15 116.0(3)
C17 C16 C15 122.6(3)
N3 C15 C14 121.3(4)
N3 C15 C16 116.0(3)
C14 C15 C16 122.7(3)

loop_
_geom_bond_atom_site_label_1
_geom_bond_atom_site_label_2
_geom_bond_distance
Zr1 F2 1.981(2)
Zr1 F6 1.985(2)
Zr1 F1 1.988(2)
Zr1 F5 1.995(2)
Zr1 F4 2.012(2)
Zr1 F3 2.016(2)
Zn1 OW2 2.086(3)
Zn1 OW1 2.097(2)
Zn1 N4 2.115(3)
Zn1 N2 2.123(3)
Zn1 N1 2.167(3)
Zn1 N3 2.184(3)
OW1 HW1A 0.815(10)
OW1 HW1B 0.819(10)
OW2 HW2A 0.819(10)
OW2 HW2B 0.819(10)
OW3 HW3A 0.818(10)
OW3 HW3B 0.818(10)
N2 C10 1.340(4)
N2 C6 1.356(4)
N3 C15 1.339(4)
N3 C11 1.343(4)
N4 C16 1.344(4)
N4 C20 1.345(4)
N1 C1 1.336(5)
N1 C5 1.345(5)
C1 C2 1.380(5)
C1 H1 0.93
C19 C18 1.378(5)
C19 C20 1.378(5)
C19 H19 0.93
C17 C18 1.374(5)
C17 C16 1.383(5)
C17 H17 0.93
C7 C8 1.380(6)
C7 C6 1.390(5)
C7 H7 0.93
C20 H20 0.93
C10 C9 1.373(5)
C10 H10 0.93
C14 C13 1.374(6)
C14 C15 1.392(5)
C14 H14 0.93
C18 H18 0.93
C4 C3 1.393(6)
C4 C5 1.393(5)
C4 H4 0.93
C9 C8 1.373(6)
C9 H9 0.93
C12 C11 1.372(5)
C12 C13 1.383(6)
C12 H12 0.93
C11 H11 0.93
C8 H8 0.93
C2 C3 1.366(6)
C2 H2 0.93
C13 H13 0.93
C3 H3 0.93
C6 C5 1.484(5)
C16 C15 1.483(5)
